data_7041588
loop_
_publ_author_name
'Aulakh, Jaspreet K.'
'Lobana, Tarlok S.'
'Sood, Henna'
'Arora, Daljit S.'
'Garcia-Santos, Isabel'
'Hundal, Geeta'
'Kaur, Manpreet'
'Smolenski, Victoria A.'
'Jasinski, Jerry P.'

_publ_section_title
;
 Variable coordination and C-S bond cleavage activity of N-substituted
 imidazolidine-2-thiones towards copper: synthesis, spectroscopy,
 structures, ESI-mass and antimicrobial studies.
;
_journal_issue 4
_journal_name_full 'Dalton transactions (Cambridge, England : 2003)'
_journal_page_first 1324
_journal_page_last 1339
_journal_paper_doi 10.1039/c6dt04103e
_journal_volume 46
_journal_year 2017
_chemical_formula_moiety 'C20 H36 Cu5 I6 N8 S2'
_chemical_formula_sum 'C20 H36 Cu5 I6 N8 S2'
_chemical_formula_weight 1531.79
_space_group_crystal_system triclinic
_space_group_IT_number 2
_space_group_name_Hall '-P 1'
_space_group_name_H-M_alt 'P -1'
_symmetry_space_group_name_Hall '-P 1'
_symmetry_space_group_name_H-M 'P -1'
_atom_sites_solution_hydrogens geom
_atom_sites_solution_primary direct
_audit_creation_date 2016-07-13
_audit_creation_method
;
Olex2 1.2
(compiled 2016.02.19 svn.r3266 for OlexSys, GUI svn.r5155)
;
_audit_update_record
;
2016-09-29 deposited with the CCDC.
2016-12-26 downloaded from the CCDC.
;
_cell_angle_alpha 99.126(5)
_cell_angle_beta 102.165(5)
_cell_angle_gamma 111.425(5)
_cell_formula_units_Z 1
_cell_length_a 8.0690(4)
_cell_length_b 9.9078(6)
_cell_length_c 13.1167(8)
_cell_measurement_reflns_used 3786
_cell_measurement_temperature 173(2)
_cell_measurement_theta_max 32.2280
_cell_measurement_theta_min 3.1450
_cell_volume 921.71(11)
_computing_cell_refinement 'CrysAlis PRO (Rigaku OxfordDiffraction, 2015)'
_computing_data_collection 'CrysAlis PRO (Rigaku OxfordDiffraction, 2015)'
_computing_data_reduction 'CrysAlis RED (Rigaku OxfordDiffraction, 2015)'
_computing_molecular_graphics 'Olex2 (Dolomanov et al., 2009)'
_computing_publication_material 'Olex2 (Dolomanov et al., 2009)'
_computing_structure_refinement 'ShelXL (Sheldrick, 2015)'
_computing_structure_solution 'ShelXT (Sheldrick, 2015)'
_diffrn_ambient_temperature 173(2)
_diffrn_detector_area_resol_mean 16.0416
_diffrn_measured_fraction_theta_full 0.990
_diffrn_measured_fraction_theta_max 0.897
_diffrn_measurement_device_type Rigaku-OxfordDiffracti0on
_diffrn_measurement_method '\w scans'
_diffrn_radiation_type MoK\a
_diffrn_radiation_wavelength 0.71073
_diffrn_reflns_av_R_equivalents 0.0343
_diffrn_reflns_av_unetI/netI 0.0566
_diffrn_reflns_Laue_measured_fraction_full 0.990
_diffrn_reflns_Laue_measured_fraction_max 0.897
_diffrn_reflns_limit_h_max 12
_diffrn_reflns_limit_h_min -9
_diffrn_reflns_limit_k_max 14
_diffrn_reflns_limit_k_min -14
_diffrn_reflns_limit_l_max 18
_diffrn_reflns_limit_l_min -18
_diffrn_reflns_number 6080
_diffrn_reflns_point_group_measured_fraction_full 0.990
_diffrn_reflns_point_group_measured_fraction_max 0.897
_diffrn_reflns_theta_full 25.500
_diffrn_reflns_theta_max 32.706
_diffrn_reflns_theta_min 3.290
_diffrn_source 'Enhance (Mo) X-ray Source'
_exptl_absorpt_coefficient_mu 8.002
_exptl_absorpt_correction_T_max 1.00000
_exptl_absorpt_correction_T_min 0.36790
_exptl_absorpt_correction_type multi-scan
_exptl_absorpt_process_details
;
CrysAlisPro, Agilent Technologies,
Version 1.171.37.34 (release 22-05-2014 CrysAlis171 .NET)
(compiled May 22 2014,16:03:01)
Empirical absorption correction using spherical harmonics,
 implemented in SCALE3 ABSPACK scaling algorithm.
;
_exptl_crystal_colour black
_exptl_crystal_colour_primary black
_exptl_crystal_density_diffrn 2.760
_exptl_crystal_description prism
_exptl_crystal_F_000 707
_exptl_crystal_size_max 0.22
_exptl_crystal_size_mid 0.18
_exptl_crystal_size_min 0.08
_refine_diff_density_max 3.114
_refine_diff_density_min -2.036
_refine_diff_density_rms 0.248
_refine_ls_extinction_method none
_refine_ls_goodness_of_fit_ref 1.073
_refine_ls_hydrogen_treatment constr
_refine_ls_matrix_type full
_refine_ls_number_parameters 189
_refine_ls_number_reflns 6080
_refine_ls_number_restraints 0
_refine_ls_restrained_S_all 1.073
_refine_ls_R_factor_all 0.0616
_refine_ls_R_factor_gt 0.0463
_refine_ls_shift/su_max 0.000
_refine_ls_shift/su_mean 0.000
_refine_ls_structure_factor_coef Fsqd
_refine_ls_weighting_details 'w=1/[\s^2^(Fo^2^)+(0.0482P)^2^+2.1039P] where P=(Fo^2^+2Fc^2^)/3'
_refine_ls_weighting_scheme calc
_refine_ls_wR_factor_gt 0.1075
_refine_ls_wR_factor_ref 0.1201
_reflns_Friedel_coverage 0.000
_reflns_number_gt 4853
_reflns_number_total 6080
_reflns_threshold_expression 'I > 2\s(I)'
_cod_data_source_file c6dt04103e2.cif
_cod_data_source_block tsl-432
_cod_depositor_comments 'Adding full bibliography for 7041581--7041593.cif.'
_cod_original_cell_volume 921.71(10)
_cod_database_code 7041588
_shelxl_version_number 2014/6
_shelx_space_group_comment
;
The symmetry employed for this shelxl refinement is uniquely defined
by the following loop, which should always be used as a source of
symmetry information in preference to the above space-group names.
They are only intended as comments.
;
_olex2_refinement_description
;
1. Fixed Uiso
 At 1.2 times of:
  All C(H,H) groups
 At 1.5 times of:
  All C(H,H,H) groups
2.a Secondary CH2 refined with riding coordinates:
 C1(H1A,H1B), C2(H2A,H2B), C3(H3A,H3B), C6(H6A,H6B), C7(H7A,H7B), C9(H9A,H9B)
2.b Idealised Me refined as rotating group:
 C4(H4A,H4B,H4C), C10(H10A,H10B,H10C)
;
_olex2_exptl_crystal_mounting_method 'Nylon Loop'
_olex2_submission_original_sample_id TSL-432
_olex2_submission_special_instructions 'No special instructions were received'

loop_
_space_group_symop_operation_xyz
'x, y, z'
'-x, -y, -z'

loop_
_atom_site_label
_atom_site_type_symbol
_atom_site_fract_x
_atom_site_fract_y
_atom_site_fract_z
_atom_site_U_iso_or_equiv
_atom_site_adp_type
_atom_site_occupancy
_atom_site_site_symmetry_order
_atom_site_calc_flag
_atom_site_refinement_flags_posn
_atom_site_refinement_flags_adp
_atom_site_refinement_flags_occupancy
I1 I 0.24158(5) 0.35074(4) 0.37989(3) 0.02170(9) Uani 1 1 d . . .
I2 I 0.60537(6) 0.75106(4) 0.30014(3) 0.02594(10) Uani 1 1 d . . .
I3 I 0.31469(6) 0.32176(4) 0.04104(3) 0.02734(10) Uani 1 1 d . . .
Cu1 Cu 1.0000 0.5000 0.5000 0.01752(18) Uani 1 2 d S T P
Cu2 Cu 0.58240(11) 0.55041(9) 0.40805(7) 0.03050(18) Uani 1 1 d . . .
Cu3 Cu 0.54781(12) 0.59935(9) 0.11181(7) 0.03146(18) Uani 1 1 d . . .
S1 S 0.72528(18) 0.38962(14) 0.35120(11) 0.0170(2) Uani 1 1 d . . .
N1 N 1.0820(7) 0.6789(5) 0.4460(4) 0.0178(9) Uani 1 1 d . . .
N2 N 1.1316(7) 0.8311(5) 0.3341(4) 0.0200(9) Uani 1 1 d . . .
N3 N 0.9610(6) 0.5698(5) 0.2557(4) 0.0169(8) Uani 1 1 d . . .
N4 N 0.7968(6) 0.3341(5) 0.1626(4) 0.0187(9) Uani 1 1 d . . .
C1 C 1.1884(11) 0.8342(6) 0.5163(5) 0.0336(15) Uani 1 1 d . . .
H1A H 1.3101 0.8457 0.5614 0.040 Uiso 1 1 calc R . .
H1B H 1.1180 0.8587 0.5643 0.040 Uiso 1 1 calc R . .
C2 C 1.2155(11) 0.9353(7) 0.4410(5) 0.0332(15) Uani 1 1 d . . .
H2A H 1.1519 1.0029 0.4510 0.040 Uiso 1 1 calc R . .
H2B H 1.3494 0.9966 0.4529 0.040 Uiso 1 1 calc R . .
C3 C 1.0737(8) 0.8847(6) 0.2411(5) 0.0234(11) Uani 1 1 d . . .
H3A H 1.0211 0.9571 0.2623 0.028 Uiso 1 1 calc R . .
H3B H 0.9749 0.7990 0.1831 0.028 Uiso 1 1 calc R . .
C4 C 1.2364(10) 0.9603(8) 0.1984(6) 0.0332(14) Uani 1 1 d . . .
H4A H 1.1934 0.9960 0.1368 0.050 Uiso 1 1 calc GR . .
H4B H 1.2863 0.8880 0.1753 0.050 Uiso 1 1 calc GR . .
H4C H 1.3341 1.0456 0.2555 0.050 Uiso 1 1 calc GR . .
C5 C 1.0527(7) 0.6893(5) 0.3466(4) 0.0149(9) Uani 1 1 d . . .
C6 C 1.0429(8) 0.5516(7) 0.1659(5) 0.0242(11) Uani 1 1 d . . .
H6A H 1.1660 0.5492 0.1920 0.029 Uiso 1 1 calc R . .
H6B H 1.0566 0.6336 0.1295 0.029 Uiso 1 1 calc R . .
C7 C 0.9005(9) 0.4009(7) 0.0906(5) 0.0243(11) Uani 1 1 d . . .
H7A H 0.8185 0.4143 0.0291 0.029 Uiso 1 1 calc R . .
H7B H 0.9619 0.3391 0.0628 0.029 Uiso 1 1 calc R . .
C8 C 0.8315(7) 0.4314(6) 0.2536(4) 0.0151(9) Uani 1 1 d . . .
C9 C 0.6684(8) 0.1748(6) 0.1299(5) 0.0240(11) Uani 1 1 d . . .
H9A H 0.5920 0.1486 0.0540 0.029 Uiso 1 1 calc R . .
H9B H 0.5834 0.1566 0.1756 0.029 Uiso 1 1 calc R . .
C10 C 0.7722(11) 0.0762(8) 0.1404(7) 0.0439(19) Uani 1 1 d . . .
H10A H 0.6852 -0.0290 0.1077 0.066 Uiso 1 1 calc GR . .
H10B H 0.8306 0.0897 0.2169 0.066 Uiso 1 1 calc GR . .
H10C H 0.8685 0.1039 0.1033 0.066 Uiso 1 1 calc GR . .

loop_
_atom_site_aniso_label
_atom_site_aniso_U_11
_atom_site_aniso_U_22
_atom_site_aniso_U_33
_atom_site_aniso_U_23
_atom_site_aniso_U_13
_atom_site_aniso_U_12
I1 0.01501(17) 0.02352(18) 0.02362(19) 0.00388(13) 0.00604(13) 0.00540(13)
I2 0.0245(2) 0.02153(18) 0.0290(2) 0.00742(14) 0.00531(15) 0.00747(14)
I3 0.0265(2) 0.0272(2) 0.0271(2) 0.00489(15) 0.00582(16) 0.01172(16)
Cu1 0.0195(5) 0.0132(4) 0.0153(4) 0.0061(3) 0.0030(3) 0.0020(3)
Cu2 0.0259(4) 0.0283(4) 0.0356(4) 0.0108(3) 0.0074(3) 0.0092(3)
Cu3 0.0291(4) 0.0327(4) 0.0327(4) 0.0067(3) 0.0066(3) 0.0150(3)
S1 0.0147(6) 0.0161(5) 0.0201(6) 0.0068(4) 0.0067(5) 0.0044(4)
N1 0.020(2) 0.0129(19) 0.017(2) 0.0044(15) 0.0047(17) 0.0029(16)
N2 0.021(2) 0.015(2) 0.020(2) 0.0083(16) 0.0067(18) 0.0022(17)
N3 0.016(2) 0.0128(18) 0.018(2) 0.0047(15) 0.0058(17) 0.0009(16)
N4 0.016(2) 0.018(2) 0.021(2) 0.0043(16) 0.0053(17) 0.0056(17)
C1 0.045(4) 0.015(3) 0.022(3) 0.003(2) 0.000(3) -0.002(2)
C2 0.050(4) 0.018(3) 0.018(3) 0.006(2) 0.002(3) 0.003(3)
C3 0.025(3) 0.019(2) 0.028(3) 0.013(2) 0.007(2) 0.008(2)
C4 0.034(4) 0.034(3) 0.033(3) 0.020(3) 0.015(3) 0.007(3)
C5 0.010(2) 0.013(2) 0.020(2) 0.0049(17) 0.0036(18) 0.0040(17)
C6 0.021(3) 0.028(3) 0.019(3) 0.006(2) 0.010(2) 0.002(2)
C7 0.031(3) 0.026(3) 0.021(3) 0.008(2) 0.012(2) 0.013(2)
C8 0.009(2) 0.016(2) 0.019(2) 0.0042(17) 0.0008(18) 0.0044(17)
C9 0.020(3) 0.019(2) 0.024(3) 0.000(2) 0.002(2) 0.004(2)
C10 0.047(5) 0.020(3) 0.056(5) 0.006(3) -0.003(4) 0.015(3)

loop_
_atom_type_symbol
_atom_type_description
_atom_type_scat_dispersion_real
_atom_type_scat_dispersion_imag
_atom_type_scat_source
C C 0.0033 0.0016 'International Tables Vol C Tables 4.2.6.8 and 6.1.1.4'
H H 0.0000 0.0000 'International Tables Vol C Tables 4.2.6.8 and 6.1.1.4'
Cu Cu 0.3201 1.2651 'International Tables Vol C Tables 4.2.6.8 and 6.1.1.4'
I I -0.4742 1.8119 'International Tables Vol C Tables 4.2.6.8 and 6.1.1.4'
N N 0.0061 0.0033 'International Tables Vol C Tables 4.2.6.8 and 6.1.1.4'
S S 0.1246 0.1234 'International Tables Vol C Tables 4.2.6.8 and 6.1.1.4'

loop_
_geom_angle_atom_site_label_1
_geom_angle_atom_site_label_2
_geom_angle_atom_site_label_3
_geom_angle
_geom_angle_site_symmetry_1
_geom_angle_site_symmetry_3
Cu2 I1 Cu2 71.81(3) . 2_666
Cu3 I2 Cu2 101.08(3) . .
Cu3 I3 Cu3 71.95(3) . 2_665
S1 Cu1 S1 180.0 . 2_766
N1 Cu1 S1 90.55(14) . 2_766
N1 Cu1 S1 89.45(14) 2_766 2_766
N1 Cu1 S1 90.55(14) 2_766 .
N1 Cu1 S1 89.45(14) . .
N1 Cu1 N1 180.0 2_766 .
I1 Cu2 I1 108.19(3) . 2_666
I2 Cu2 I1 117.14(3) . 2_666
I2 Cu2 I1 115.25(3) . .
S1 Cu2 I1 100.93(4) . 2_666
S1 Cu2 I1 100.74(4) . .
S1 Cu2 I2 112.47(5) . .
I2 Cu3 I3 130.17(4) . 2_665
I2 Cu3 I3 121.76(4) . .
I2 Cu3 Cu3 175.66(5) . 2_665
I3 Cu3 I3 108.05(3) . 2_665
I3 Cu3 Cu3 54.10(3) . 2_665
I3 Cu3 Cu3 53.96(3) 2_665 2_665
Cu1 S1 Cu2 96.89(5) . .
C8 S1 Cu1 96.85(17) . .
C8 S1 Cu2 115.74(18) . .
C1 N1 Cu1 124.1(4) . .
C5 N1 Cu1 129.0(4) . .
C5 N1 C1 106.9(4) . .
C2 N2 C3 119.3(5) . .
C5 N2 C2 107.9(4) . .
C5 N2 C3 126.8(5) . .
C5 N3 C6 122.2(4) . .
C8 N3 C5 124.3(4) . .
C8 N3 C6 108.8(4) . .
C8 N4 C7 112.9(4) . .
C8 N4 C9 126.5(5) . .
C9 N4 C7 120.6(5) . .
N1 C1 H1A 110.6 . .
N1 C1 H1B 110.6 . .
N1 C1 C2 105.9(5) . .
H1A C1 H1B 108.7 . .
C2 C1 H1A 110.6 . .
C2 C1 H1B 110.6 . .
N2 C2 C1 103.6(5) . .
N2 C2 H2A 111.0 . .
N2 C2 H2B 111.0 . .
C1 C2 H2A 111.0 . .
C1 C2 H2B 111.0 . .
H2A C2 H2B 109.0 . .
N2 C3 H3A 109.3 . .
N2 C3 H3B 109.3 . .
N2 C3 C4 111.5(5) . .
H3A C3 H3B 108.0 . .
C4 C3 H3A 109.3 . .
C4 C3 H3B 109.3 . .
C3 C4 H4A 109.5 . .
C3 C4 H4B 109.5 . .
C3 C4 H4C 109.5 . .
H4A C4 H4B 109.5 . .
H4A C4 H4C 109.5 . .
H4B C4 H4C 109.5 . .
N1 C5 N2 115.4(5) . .
N1 C5 N3 125.5(4) . .
N2 C5 N3 118.9(5) . .
N3 C6 H6A 111.2 . .
N3 C6 H6B 111.2 . .
N3 C6 C7 102.8(4) . .
H6A C6 H6B 109.1 . .
C7 C6 H6A 111.2 . .
C7 C6 H6B 111.2 . .
N4 C7 C6 101.8(4) . .
N4 C7 H7A 111.4 . .
N4 C7 H7B 111.4 . .
C6 C7 H7A 111.4 . .
C6 C7 H7B 111.4 . .
H7A C7 H7B 109.3 . .
N3 C8 S1 126.3(4) . .
N4 C8 S1 124.0(4) . .
N4 C8 N3 109.7(5) . .
N4 C9 H9A 109.4 . .
N4 C9 H9B 109.4 . .
N4 C9 C10 111.3(5) . .
H9A C9 H9B 108.0 . .
C10 C9 H9A 109.4 . .
C10 C9 H9B 109.4 . .
C9 C10 H10A 109.5 . .
C9 C10 H10B 109.5 . .
C9 C10 H10C 109.5 . .
H10A C10 H10B 109.5 . .
H10A C10 H10C 109.5 . .
H10B C10 H10C 109.5 . .

loop_
_geom_bond_atom_site_label_1
_geom_bond_atom_site_label_2
_geom_bond_distance
_geom_bond_site_symmetry_2
I1 Cu2 2.6417(9) .
I1 Cu2 2.6773(10) 2_666
I2 Cu2 2.5931(9) .
I2 Cu3 2.5309(10) .
I3 Cu3 2.5811(10) 2_665
I3 Cu3 2.5766(10) .
Cu1 S1 2.3765(14) .
Cu1 S1 2.3765(14) 2_766
Cu1 N1 1.955(4) 2_766
Cu1 N1 1.955(4) .
Cu2 I1 2.6773(9) 2_666
Cu2 S1 2.3980(16) .
Cu3 I3 2.5811(10) 2_665
Cu3 Cu3 3.0297(17) 2_665
S1 C8 1.708(5) .
N1 C1 1.485(7) .
N1 C5 1.302(7) .
N2 C2 1.456(8) .
N2 C3 1.461(7) .
N2 C5 1.368(6) .
N3 C5 1.382(7) .
N3 C6 1.485(7) .
N3 C8 1.379(6) .
N4 C7 1.468(7) .
N4 C8 1.316(7) .
N4 C9 1.467(7) .
C1 H1A 0.9900 .
C1 H1B 0.9900 .
C1 C2 1.506(8) .
C2 H2A 0.9900 .
C2 H2B 0.9900 .
C3 H3A 0.9900 .
C3 H3B 0.9900 .
C3 C4 1.525(8) .
C4 H4A 0.9800 .
C4 H4B 0.9800 .
C4 H4C 0.9800 .
C6 H6A 0.9900 .
C6 H6B 0.9900 .
C6 C7 1.525(8) .
C7 H7A 0.9900 .
C7 H7B 0.9900 .
C9 H9A 0.9900 .
C9 H9B 0.9900 .
C9 C10 1.506(9) .
C10 H10A 0.9800 .
C10 H10B 0.9800 .
C10 H10C 0.9800 .

loop_
_geom_hbond_atom_site_label_D
_geom_hbond_atom_site_label_H
_geom_hbond_atom_site_label_A
_geom_hbond_distance_DH
_geom_hbond_distance_HA
_geom_hbond_distance_DA
_geom_hbond_angle_DHA
_geom_hbond_site_symmetry_A
C1 H1A S1 0.99 2.71 3.204(7) 111.4 2_766
C1 H1B I1 0.99 3.20 3.923(7) 131.1 2_666
C3 H3B I3 0.99 3.08 3.966(6) 149.7 2_665
C6 H6A I2 0.99 3.22 4.072(6) 144.9 1_655
C7 H7B I3 0.99 2.98 3.857(6) 147.8 1_655
C10 H10A I3 0.98 3.23 4.000(7) 136.8 2_655

loop_
_geom_torsion_atom_site_label_1
_geom_torsion_atom_site_label_2
_geom_torsion_atom_site_label_3
_geom_torsion_atom_site_label_4
_geom_torsion
Cu1 S1 C8 N3 -49.5(5)
Cu1 S1 C8 N4 132.1(4)
Cu1 N1 C1 C2 -178.2(5)
Cu1 N1 C5 N2 -178.8(4)
Cu1 N1 C5 N3 -3.3(8)
Cu2 S1 C8 N3 51.6(5)
Cu2 S1 C8 N4 -126.8(4)
N1 C1 C2 N2 -2.7(8)
N3 C6 C7 N4 -18.3(6)
C1 N1 C5 N2 3.2(7)
C1 N1 C5 N3 178.7(6)
C2 N2 C3 C4 83.3(7)
C2 N2 C5 N1 -5.1(7)
C2 N2 C5 N3 179.0(5)
C3 N2 C2 C1 159.2(6)
C3 N2 C5 N1 -157.3(5)
C3 N2 C5 N3 26.8(8)
C5 N1 C1 C2 -0.1(7)
C5 N2 C2 C1 4.5(7)
C5 N2 C3 C4 -127.3(6)
C5 N3 C6 C7 175.7(5)
C5 N3 C8 S1 13.6(8)
C5 N3 C8 N4 -167.8(5)
C6 N3 C5 N1 -128.4(6)
C6 N3 C5 N2 47.0(7)
C6 N3 C8 S1 169.8(4)
C6 N3 C8 N4 -11.7(6)
C7 N4 C8 S1 177.2(4)
C7 N4 C8 N3 -1.4(6)
C7 N4 C9 C10 76.6(7)
C8 N3 C5 N1 24.8(8)
C8 N3 C5 N2 -159.8(5)
C8 N3 C6 C7 19.0(6)
C8 N4 C7 C6 13.0(6)
C8 N4 C9 C10 -104.3(7)
C9 N4 C7 C6 -167.7(5)
C9 N4 C8 S1 -1.9(8)
C9 N4 C8 N3 179.5(5)
